data_1527686
loop_
_publ_author_name
'Krebs, B.'
'Mandt, J.'

_publ_section_title
;
 Struktur und Eigenschaften von Cd4 Si S6
;
_journal_name_full 'Zeitschrift fuer Anorganische und Allgemeine Chemie'
_journal_page_first 193
_journal_page_last 206
_journal_volume 388
_journal_year 1972
_chemical_formula_sum 'Cd4 S6 Si'
_chemical_name_systematic 'Cd4 Si S6'
_space_group_IT_number 9
_symmetry_space_group_name_Hall 'C -2yc'
_symmetry_space_group_name_H-M 'C 1 c 1'
_cell_angle_alpha 90
_cell_angle_beta 110.38
_cell_angle_gamma 90
_cell_formula_units_Z 4
_cell_length_a 12.31
_cell_length_b 7.041
_cell_length_c 12.336
_cell_volume 1002.290
_citation_journal_id_ASTM ZAACAB
_cod_data_source_file Krebs_ZAACAB_1972_1928.cif
_cod_data_source_block Cd4S6Si1
_cod_original_cell_volume 1002.29
_cod_original_formula_sum 'Cd4 S6 Si1'
_cod_database_code 1527686

loop_
_symmetry_equiv_pos_as_xyz
x,y,z
x,-y,z+1/2
x+1/2,y+1/2,z
x+1/2,-y+1/2,z+1/2

loop_
_atom_site_label
_atom_site_type_symbol
_atom_site_fract_x
_atom_site_fract_y
_atom_site_fract_z
_atom_site_occupancy
_atom_site_U_iso_or_equiv
S3 S-2 0.3666 0.2708 0.3057 1 0.0
S6 S-2 0.1746 0.7744 0.2558 1 0.0
S2 S-2 -0.0067 0.2515 0.1853 1 0.0
Si1 Si+4 0.2485 0.7317 0.4388 1 0.0
Cd3 Cd+2 0.3147 0.578 0.1922 1 0.0
Cd1 Cd+2 0 0.1142 0 1 0.0
Cd2 Cd+2 0.1833 0.1962 0.3473 1 0.0
S1 S-2 0.2055 0.0257 0.0178 1 0.0
S5 S-2 0.1764 0.4891 0.4853 1 0.0
S4 S-2 0.4306 0.2614 -0.012 1 0.0
Cd4 Cd+2 0.4709 0.1057 0.1875 1 0.0
